data_1552007
loop_
_publ_author_name
'Arnab Rit'
'Jesus Campos'
'Haoyu Niu'
'Simon Aldridge'

_publ_section_title
;
 A stable heavier group 14 analogue of vinylidene
;
_journal_name_full 'Nature Chemistry'
_journal_page_first 1022
_journal_page_last 1026
_journal_paper_doi 10.1038/nchem.2597
_journal_volume 8
_journal_year 2016
_chemical_formula_sum 'C52 H76 B2 Ge2 N4'
_chemical_formula_weight 923.96
_space_group_crystal_system monoclinic
_space_group_IT_number 14
_space_group_name_Hall '-P 2yn'
_space_group_name_H-M_alt 'P 1 21/n 1'
_atom_sites_solution_hydrogens mixed
_cell_angle_alpha 90
_cell_angle_beta 97.648(2)
_cell_angle_gamma 90
_cell_formula_units_Z 2
_cell_length_a 13.6923(3)
_cell_length_b 12.3401(2)
_cell_length_c 15.7584(4)
_cell_measurement_reflns_used 9307
_cell_measurement_temperature 150(2)
_cell_measurement_theta_max 73.1356
_cell_measurement_theta_min 3.5788
_cell_volume 2638.92(10)
_computing_cell_refinement 'CrysAlisPro, (Agilent, 2011)'
_computing_data_collection 'SuperNova, (Oxford Diffraction, 2010)'
_computing_data_reduction 'CrysAlisPro, (Agilent, 2011)'
_computing_molecular_graphics .
_computing_structure_refinement 'SHELXL-2014/7 (Sheldrick, 2014)'
_computing_structure_solution 'SHELXT 2014/5 (Sheldrick, 2014)'
_diffrn_ambient_temperature 150(2)
_diffrn_measured_fraction_theta_full 1.000
_diffrn_measured_fraction_theta_max 0.987
_diffrn_measurement_device Area
_diffrn_measurement_device_type 'Oxford Diffraction SuperNova'
_diffrn_measurement_method \w
_diffrn_radiation_monochromator graphite
_diffrn_radiation_type 'Cu K\a'
_diffrn_radiation_wavelength 1.54180
_diffrn_reflns_av_R_equivalents 0.0302
_diffrn_reflns_av_unetI/netI 0.0233
_diffrn_reflns_Laue_measured_fraction_full 1.000
_diffrn_reflns_Laue_measured_fraction_max 0.987
_diffrn_reflns_limit_h_max 16
_diffrn_reflns_limit_h_min -16
_diffrn_reflns_limit_k_max 15
_diffrn_reflns_limit_k_min -11
_diffrn_reflns_limit_l_max 19
_diffrn_reflns_limit_l_min -18
_diffrn_reflns_number 20486
_diffrn_reflns_point_group_measured_fraction_full 1.000
_diffrn_reflns_point_group_measured_fraction_max 0.987
_diffrn_reflns_theta_full 67.684
_diffrn_reflns_theta_max 73.294
_diffrn_reflns_theta_min 4.021
_exptl_absorpt_coefficient_mu 1.658
_exptl_absorpt_correction_T_max 1.00000
_exptl_absorpt_correction_T_min 0.70200
_exptl_absorpt_correction_type multi-scan
_exptl_absorpt_process_details 'CrysAlisPro, (Agilent, 2011)'
_exptl_crystal_colour colorless
_exptl_crystal_density_diffrn 1.163
_exptl_crystal_density_meas .
_exptl_crystal_density_method .
_exptl_crystal_description plate
_exptl_crystal_F_000 980
_exptl_crystal_size_max 0.22
_exptl_crystal_size_mid 0.16
_exptl_crystal_size_min 0.08
_refine_diff_density_max 0.265
_refine_diff_density_min -0.540
_refine_diff_density_rms 0.047
_refine_ls_extinction_coef .
_refine_ls_extinction_method none
_refine_ls_goodness_of_fit_ref 1.033
_refine_ls_hydrogen_treatment mixed
_refine_ls_matrix_type full
_refine_ls_number_parameters 287
_refine_ls_number_reflns 5226
_refine_ls_number_restraints 0
_refine_ls_restrained_S_all 1.033
_refine_ls_R_factor_all 0.0346
_refine_ls_R_factor_gt 0.0299
_refine_ls_shift/su_max 0.001
_refine_ls_shift/su_mean 0.000
_refine_ls_structure_factor_coef Fsqd
_refine_ls_weighting_details 'w=1/[\s^2^(Fo^2^)+(0.0502P)^2^+0.7678P] where P=(Fo^2^+2Fc^2^)/3'
_refine_ls_weighting_scheme calc
_refine_ls_wR_factor_gt 0.0826
_refine_ls_wR_factor_ref 0.0881
_reflns_Friedel_coverage 0.000
_reflns_Friedel_fraction_full .
_reflns_Friedel_fraction_max .
_reflns_number_gt 4605
_reflns_number_total 5226
_reflns_threshold_expression 'I > 2\s(I)'
_cod_data_source_file nchem.2597-s8.cif
_cod_data_source_block 105arjc15_a
_cod_original_sg_symbol_H-M 'P 21/n'
_cod_database_code 1552007
_shelx_space_group_comment
;
The symmetry employed for this shelxl refinement is uniquely defined
by the following loop, which should always be used as a source of
symmetry information in preference to the above space-group names.
They are only intended as comments.
;

loop_
_space_group_symop_operation_xyz
'x, y, z'
'-x+1/2, y+1/2, -z+1/2'
'-x, -y, -z'
'x-1/2, -y-1/2, z-1/2'

loop_
_atom_site_label
_atom_site_type_symbol
_atom_site_fract_x
_atom_site_fract_y
_atom_site_fract_z
_atom_site_U_iso_or_equiv
_atom_site_adp_type
_atom_site_occupancy
_atom_site_site_symmetry_order
_atom_site_calc_flag
_atom_site_refinement_flags_posn
_atom_site_refinement_flags_adp
_atom_site_refinement_flags_occupancy
_atom_site_disorder_assembly
_atom_site_disorder_group
Ge1 Ge 0.54117(2) 0.50401(2) 0.57246(2) 0.02917(8) Uani 1 1 d . . . . .
H1B H 0.6179(17) 0.4182(18) 0.5825(14) 0.052(6) Uiso 1 1 d . . . . .
H2B H 0.5998(18) 0.6099(19) 0.5805(15) 0.059(7) Uiso 1 1 d . . . . .
N1 N 0.44915(9) 0.39387(9) 0.72050(7) 0.0246(2) Uani 1 1 d . . . . .
N2 N 0.37111(9) 0.55128(9) 0.68264(7) 0.0252(2) Uani 1 1 d . . . . .
B1 B 0.45002(12) 0.48367(12) 0.66379(10) 0.0226(3) Uani 1 1 d . . . . .
C1 C 0.37243(11) 0.40837(12) 0.76973(9) 0.0299(3) Uani 1 1 d . . . . .
H1 H 0.3557 0.3597 0.8122 0.036 Uiso 1 1 calc R U . . .
C2 C 0.32612(12) 0.50201(11) 0.74743(11) 0.0300(3) Uani 1 1 d . . . . .
H2 H 0.2716 0.5303 0.7717 0.036 Uiso 1 1 calc R U . . .
C3 C 0.51820(10) 0.30729(12) 0.73778(9) 0.0277(3) Uani 1 1 d . . . . .
C4 C 0.51446(12) 0.21948(12) 0.68102(10) 0.0343(3) Uani 1 1 d . . . . .
C5 C 0.58234(17) 0.13600(15) 0.70094(14) 0.0541(5) Uani 1 1 d . . . . .
H5 H 0.5819 0.0755 0.6636 0.065 Uiso 1 1 calc R U . . .
C6 C 0.65006(18) 0.1399(2) 0.77393(16) 0.0661(7) Uani 1 1 d . . . . .
H6 H 0.6948 0.0815 0.7869 0.079 Uiso 1 1 calc R U . . .
C7 C 0.65345(15) 0.2269(2) 0.82780(14) 0.0580(6) Uani 1 1 d . . . . .
H7 H 0.7010 0.2285 0.8775 0.070 Uiso 1 1 calc R U . . .
C8 C 0.58802(12) 0.31381(15) 0.81092(11) 0.0385(4) Uani 1 1 d . . . . .
C9 C 0.43672(14) 0.21497(13) 0.60350(11) 0.0399(4) Uani 1 1 d . . . . .
H9 H 0.4258 0.2906 0.5815 0.048 Uiso 1 1 calc R U . . .
C10 C 0.33974(17) 0.17446(19) 0.62911(15) 0.0573(5) Uani 1 1 d . . . . .
H10A H 0.3487 0.1011 0.6526 0.086 Uiso 1 1 calc R U . . .
H10B H 0.2894 0.1734 0.5787 0.086 Uiso 1 1 calc R U . . .
H10C H 0.3186 0.2229 0.6725 0.086 Uiso 1 1 calc R U . . .
C11 C 0.4654(2) 0.1456(2) 0.53043(15) 0.0695(7) Uani 1 1 d . . . . .
H11A H 0.5290 0.1703 0.5154 0.104 Uiso 1 1 calc R U . . .
H11B H 0.4149 0.1523 0.4804 0.104 Uiso 1 1 calc R U . . .
H11C H 0.4708 0.0696 0.5486 0.104 Uiso 1 1 calc R U . . .
C12 C 0.59622(14) 0.41252(17) 0.86866(11) 0.0478(4) Uani 1 1 d . . . . .
H12 H 0.5411 0.4626 0.8470 0.057 Uiso 1 1 calc R U . . .
C13 C 0.5846(2) 0.3838(3) 0.96061(14) 0.0756(7) Uani 1 1 d . . . . .
H13A H 0.5193 0.3521 0.9625 0.113 Uiso 1 1 calc R U . . .
H13B H 0.5915 0.4495 0.9959 0.113 Uiso 1 1 calc R U . . .
H13C H 0.6355 0.3314 0.9827 0.113 Uiso 1 1 calc R U . . .
C14 C 0.6922(3) 0.4726(3) 0.8638(2) 0.0989(11) Uani 1 1 d . . . . .
H14A H 0.7478 0.4271 0.8876 0.148 Uiso 1 1 calc R U . . .
H14B H 0.6927 0.5401 0.8967 0.148 Uiso 1 1 calc R U . . .
H14C H 0.6979 0.4895 0.8039 0.148 Uiso 1 1 calc R U . . .
C15 C 0.34226(11) 0.65596(11) 0.64829(9) 0.0274(3) Uani 1 1 d . . . . .
C16 C 0.25800(12) 0.66495(13) 0.58793(10) 0.0338(3) Uani 1 1 d . . . . .
C17 C 0.23461(13) 0.76788(14) 0.55350(11) 0.0408(4) Uani 1 1 d . . . . .
H17 H 0.1783 0.7764 0.5118 0.049 Uiso 1 1 calc R U . . .
C18 C 0.29150(14) 0.85645(13) 0.57895(12) 0.0424(4) Uani 1 1 d . . . . .
H18 H 0.2746 0.9254 0.5544 0.051 Uiso 1 1 calc R U . . .
C19 C 0.37323(14) 0.84621(13) 0.64003(11) 0.0391(4) Uani 1 1 d . . . . .
H19 H 0.4113 0.9085 0.6578 0.047 Uiso 1 1 calc R U . . .
C20 C 0.40070(12) 0.74574(12) 0.67598(10) 0.0319(3) Uani 1 1 d . . . . .
C21 C 0.19145(14) 0.56882(15) 0.56296(13) 0.0466(4) Uani 1 1 d . . . . .
H21 H 0.2276 0.5016 0.5841 0.056 Uiso 1 1 calc R U . . .
C22 C 0.09784(18) 0.5759(2) 0.60534(16) 0.0668(6) Uani 1 1 d . . . . .
H22A H 0.1153 0.5785 0.6677 0.100 Uiso 1 1 calc R U . . .
H22B H 0.0567 0.5121 0.5897 0.100 Uiso 1 1 calc R U . . .
H22C H 0.0613 0.6415 0.5859 0.100 Uiso 1 1 calc R U . . .
C23 C 0.16418(16) 0.5587(2) 0.46557(15) 0.0682(7) Uani 1 1 d . . . . .
H23A H 0.1176 0.6162 0.4450 0.102 Uiso 1 1 calc R U . . .
H23B H 0.1337 0.4879 0.4518 0.102 Uiso 1 1 calc R U . . .
H23C H 0.2238 0.5656 0.4378 0.102 Uiso 1 1 calc R U . . .
C24 C 0.48813(14) 0.73530(14) 0.74561(11) 0.0407(4) Uani 1 1 d . . . . .
H24 H 0.5168 0.6615 0.7400 0.049 Uiso 1 1 calc R U . . .
C25 C 0.4539(2) 0.7408(2) 0.83322(13) 0.0692(7) Uani 1 1 d . . . . .
H25A H 0.4247 0.8120 0.8410 0.104 Uiso 1 1 calc R U . . .
H25B H 0.5103 0.7295 0.8776 0.104 Uiso 1 1 calc R U . . .
H25C H 0.4045 0.6842 0.8377 0.104 Uiso 1 1 calc R U . . .
C26 C 0.57016(16) 0.8170(2) 0.73882(14) 0.0579(5) Uani 1 1 d . . . . .
H26A H 0.5881 0.8157 0.6807 0.087 Uiso 1 1 calc R U . . .
H26B H 0.6278 0.7982 0.7799 0.087 Uiso 1 1 calc R U . . .
H26C H 0.5473 0.8898 0.7516 0.087 Uiso 1 1 calc R U . . .

loop_
_atom_site_aniso_label
_atom_site_aniso_U_11
_atom_site_aniso_U_22
_atom_site_aniso_U_33
_atom_site_aniso_U_23
_atom_site_aniso_U_13
_atom_site_aniso_U_12
Ge1 0.03011(12) 0.03469(12) 0.02379(12) 0.00498(6) 0.00761(8) -0.00195(6)
N1 0.0264(6) 0.0241(5) 0.0238(5) 0.0030(4) 0.0054(4) 0.0014(4)
N2 0.0286(6) 0.0228(5) 0.0244(6) 0.0027(4) 0.0037(4) 0.0013(4)
B1 0.0241(7) 0.0246(7) 0.0188(7) 0.0007(5) 0.0019(6) -0.0014(5)
C1 0.0324(7) 0.0291(7) 0.0302(7) 0.0053(6) 0.0115(6) -0.0002(6)
C2 0.0314(8) 0.0304(8) 0.0303(8) 0.0020(5) 0.0116(6) 0.0022(5)
C3 0.0274(7) 0.0279(7) 0.0287(7) 0.0091(6) 0.0075(5) 0.0033(5)
C4 0.0422(8) 0.0256(7) 0.0385(8) 0.0078(6) 0.0180(7) 0.0036(6)
C5 0.0688(13) 0.0357(9) 0.0640(13) 0.0126(9) 0.0317(11) 0.0200(9)
C6 0.0633(13) 0.0652(14) 0.0740(15) 0.0329(12) 0.0250(11) 0.0393(11)
C7 0.0419(10) 0.0762(14) 0.0550(12) 0.0289(11) 0.0033(9) 0.0202(10)
C8 0.0334(8) 0.0483(9) 0.0337(8) 0.0169(7) 0.0047(6) 0.0043(7)
C9 0.0553(10) 0.0285(7) 0.0376(8) -0.0040(6) 0.0128(7) -0.0069(7)
C10 0.0571(12) 0.0582(12) 0.0581(12) -0.0150(10) 0.0128(10) -0.0192(10)
C11 0.0997(19) 0.0631(14) 0.0507(12) -0.0198(10) 0.0287(12) -0.0099(13)
C12 0.0440(10) 0.0644(12) 0.0319(8) 0.0043(8) -0.0065(7) -0.0090(8)
C13 0.0879(18) 0.103(2) 0.0345(10) 0.0034(12) 0.0039(11) -0.0015(16)
C14 0.095(2) 0.121(3) 0.084(2) -0.0250(19) 0.0244(18) -0.060(2)
C15 0.0331(7) 0.0243(6) 0.0258(6) 0.0022(5) 0.0072(5) 0.0060(5)
C16 0.0360(8) 0.0327(7) 0.0323(7) -0.0015(6) 0.0028(6) 0.0087(6)
C17 0.0419(9) 0.0434(9) 0.0365(8) 0.0072(7) 0.0032(7) 0.0169(7)
C18 0.0525(10) 0.0303(8) 0.0473(10) 0.0122(7) 0.0178(8) 0.0139(7)
C19 0.0490(9) 0.0262(7) 0.0443(9) 0.0037(6) 0.0150(7) 0.0017(7)
C20 0.0398(8) 0.0267(7) 0.0305(7) 0.0013(6) 0.0095(6) 0.0009(6)
C21 0.0416(9) 0.0394(9) 0.0532(11) -0.0062(8) -0.0144(8) 0.0081(7)
C22 0.0625(14) 0.0758(15) 0.0630(14) -0.0058(11) 0.0116(11) -0.0253(12)
C23 0.0424(11) 0.1000(19) 0.0592(13) -0.0309(13) -0.0040(9) -0.0011(11)
C24 0.0486(10) 0.0331(8) 0.0379(9) -0.0006(7) -0.0036(7) -0.0085(7)
C25 0.0805(16) 0.0900(17) 0.0350(10) 0.0029(10) 0.0000(10) -0.0355(14)
C26 0.0555(12) 0.0684(13) 0.0485(11) -0.0011(10) 0.0024(9) -0.0226(10)

loop_
_atom_type_symbol
_atom_type_description
_atom_type_scat_dispersion_real
_atom_type_scat_dispersion_imag
_atom_type_scat_source
C C 0.0181 0.0091 'International Tables Vol C Tables 4.2.6.8 and 6.1.1.4'
H H 0.0000 0.0000 'International Tables Vol C Tables 4.2.6.8 and 6.1.1.4'
B B 0.0090 0.0039 'International Tables Vol C Tables 4.2.6.8 and 6.1.1.4'
N N 0.0311 0.0180 'International Tables Vol C Tables 4.2.6.8 and 6.1.1.4'
Ge Ge -1.0885 0.8855 'International Tables Vol C Tables 4.2.6.8 and 6.1.1.4'

loop_
_geom_angle_atom_site_label_1
_geom_angle_atom_site_label_2
_geom_angle_atom_site_label_3
_geom_angle
_geom_angle_site_symmetry_1
_geom_angle_site_symmetry_3
B1 Ge1 Ge1 114.21(4) . 3_666
B1 Ge1 H1B 109.1(9) . .
Ge1 Ge1 H1B 107.9(8) 3_666 .
B1 Ge1 H2B 114.2(9) . .
Ge1 Ge1 H2B 106.7(9) 3_666 .
H1B Ge1 H2B 104.1(13) . .
C1 N1 B1 108.56(12) . .
C1 N1 C3 121.13(11) . .
B1 N1 C3 129.85(12) . .
C2 N2 B1 108.46(11) . .
C2 N2 C15 122.70(12) . .
B1 N2 C15 128.71(12) . .
N1 B1 N2 104.74(12) . .
N1 B1 Ge1 126.48(11) . .
N2 B1 Ge1 128.71(10) . .
C2 C1 N1 109.18(13) . .
C2 C1 H1 125.4 . .
N1 C1 H1 125.4 . .
C1 C2 N2 109.06(13) . .
C1 C2 H2 125.5 . .
N2 C2 H2 125.5 . .
C8 C3 C4 122.23(14) . .
C8 C3 N1 118.46(14) . .
C4 C3 N1 119.30(13) . .
C5 C4 C3 117.43(17) . .
C5 C4 C9 122.09(17) . .
C3 C4 C9 120.44(14) . .
C6 C5 C4 121.1(2) . .
C6 C5 H5 119.5 . .
C4 C5 H5 119.5 . .
C7 C6 C5 120.62(17) . .
C7 C6 H6 119.7 . .
C5 C6 H6 119.7 . .
C6 C7 C8 121.08(19) . .
C6 C7 H7 119.5 . .
C8 C7 H7 119.5 . .
C7 C8 C3 117.56(18) . .
C7 C8 C12 120.47(17) . .
C3 C8 C12 121.93(15) . .
C4 C9 C10 110.07(15) . .
C4 C9 C11 113.95(18) . .
C10 C9 C11 109.69(17) . .
C4 C9 H9 107.6 . .
C10 C9 H9 107.6 . .
C11 C9 H9 107.6 . .
C9 C10 H10A 109.5 . .
C9 C10 H10B 109.5 . .
H10A C10 H10B 109.5 . .
C9 C10 H10C 109.5 . .
H10A C10 H10C 109.5 . .
H10B C10 H10C 109.5 . .
C9 C11 H11A 109.5 . .
C9 C11 H11B 109.5 . .
H11A C11 H11B 109.5 . .
C9 C11 H11C 109.5 . .
H11A C11 H11C 109.5 . .
H11B C11 H11C 109.5 . .
C14 C12 C8 110.9(2) . .
C14 C12 C13 111.3(2) . .
C8 C12 C13 112.08(19) . .
C14 C12 H12 107.4 . .
C8 C12 H12 107.4 . .
C13 C12 H12 107.4 . .
C12 C13 H13A 109.5 . .
C12 C13 H13B 109.5 . .
H13A C13 H13B 109.5 . .
C12 C13 H13C 109.5 . .
H13A C13 H13C 109.5 . .
H13B C13 H13C 109.5 . .
C12 C14 H14A 109.5 . .
C12 C14 H14B 109.5 . .
H14A C14 H14B 109.5 . .
C12 C14 H14C 109.5 . .
H14A C14 H14C 109.5 . .
H14B C14 H14C 109.5 . .
C16 C15 C20 122.28(14) . .
C16 C15 N2 119.25(13) . .
C20 C15 N2 118.47(13) . .
C15 C16 C17 117.42(15) . .
C15 C16 C21 121.84(14) . .
C17 C16 C21 120.69(15) . .
C18 C17 C16 121.18(16) . .
C18 C17 H17 119.4 . .
C16 C17 H17 119.4 . .
C17 C18 C19 120.47(15) . .
C17 C18 H18 119.8 . .
C19 C18 H18 119.8 . .
C18 C19 C20 120.95(16) . .
C18 C19 H19 119.5 . .
C20 C19 H19 119.5 . .
C19 C20 C15 117.67(15) . .
C19 C20 C24 120.90(15) . .
C15 C20 C24 121.37(13) . .
C16 C21 C22 110.68(16) . .
C16 C21 C23 112.38(18) . .
C22 C21 C23 109.61(17) . .
C16 C21 H21 108.0 . .
C22 C21 H21 108.0 . .
C23 C21 H21 108.0 . .
C21 C22 H22A 109.5 . .
C21 C22 H22B 109.5 . .
H22A C22 H22B 109.5 . .
C21 C22 H22C 109.5 . .
H22A C22 H22C 109.5 . .
H22B C22 H22C 109.5 . .
C21 C23 H23A 109.5 . .
C21 C23 H23B 109.5 . .
H23A C23 H23B 109.5 . .
C21 C23 H23C 109.5 . .
H23A C23 H23C 109.5 . .
H23B C23 H23C 109.5 . .
C25 C24 C20 110.15(17) . .
C25 C24 C26 110.75(16) . .
C20 C24 C26 114.25(15) . .
C25 C24 H24 107.1 . .
C20 C24 H24 107.1 . .
C26 C24 H24 107.1 . .
C24 C25 H25A 109.5 . .
C24 C25 H25B 109.5 . .
H25A C25 H25B 109.5 . .
C24 C25 H25C 109.5 . .
H25A C25 H25C 109.5 . .
H25B C25 H25C 109.5 . .
C24 C26 H26A 109.5 . .
C24 C26 H26B 109.5 . .
H26A C26 H26B 109.5 . .
C24 C26 H26C 109.5 . .
H26A C26 H26C 109.5 . .
H26B C26 H26C 109.5 . .

loop_
_geom_bond_atom_site_label_1
_geom_bond_atom_site_label_2
_geom_bond_distance
_geom_bond_site_symmetry_2
Ge1 B1 2.0421(16) .
Ge1 Ge1 2.4105(3) 3_666
Ge1 H1B 1.49(2) .
Ge1 H2B 1.53(2) .
N1 C1 1.3980(19) .
N1 B1 1.4246(19) .
N1 C3 1.4287(18) .
N2 C2 1.3997(19) .
N2 B1 1.427(2) .
N2 C15 1.4356(17) .
C1 C2 1.342(2) .
C1 H1 0.9500 .
C2 H2 0.9500 .
C3 C8 1.398(2) .
C3 C4 1.402(2) .
C4 C5 1.395(2) .
C4 C9 1.511(3) .
C5 C6 1.379(4) .
C5 H5 0.9500 .
C6 C7 1.366(4) .
C6 H6 0.9500 .
C7 C8 1.400(3) .
C7 H7 0.9500 .
C8 C12 1.516(3) .
C9 C10 1.523(3) .
C9 C11 1.528(3) .
C9 H9 1.0000 .
C10 H10A 0.9800 .
C10 H10B 0.9800 .
C10 H10C 0.9800 .
C11 H11A 0.9800 .
C11 H11B 0.9800 .
C11 H11C 0.9800 .
C12 C14 1.519(3) .
C12 C13 1.520(3) .
C12 H12 1.0000 .
C13 H13A 0.9800 .
C13 H13B 0.9800 .
C13 H13C 0.9800 .
C14 H14A 0.9800 .
C14 H14B 0.9800 .
C14 H14C 0.9800 .
C15 C16 1.399(2) .
C15 C20 1.402(2) .
C16 C17 1.401(2) .
C16 C21 1.516(2) .
C17 C18 1.371(3) .
C17 H17 0.9500 .
C18 C19 1.381(3) .
C18 H18 0.9500 .
C19 C20 1.394(2) .
C19 H19 0.9500 .
C20 C24 1.518(2) .
C21 C22 1.525(3) .
C21 C23 1.535(3) .
C21 H21 1.0000 .
C22 H22A 0.9800 .
C22 H22B 0.9800 .
C22 H22C 0.9800 .
C23 H23A 0.9800 .
C23 H23B 0.9800 .
C23 H23C 0.9800 .
C24 C25 1.517(3) .
C24 C26 1.524(3) .
C24 H24 1.0000 .
C25 H25A 0.9800 .
C25 H25B 0.9800 .
C25 H25C 0.9800 .
C26 H26A 0.9800 .
C26 H26B 0.9800 .
C26 H26C 0.9800 .
